data_9017299
loop_
_publ_author_name
'Dal Negro, A.'
'De Pieri, R.'
'Quareni, S.'

_publ_section_title
;
 The crystal structures of nine K feldspars from the Adamello
 Massif (Northern Italy)
 Note: Sample P17C
;
_journal_name_full 'Acta Crystallographica, Section B'
_journal_page_first 2699
_journal_page_last 2707
_journal_volume 34
_journal_year 1978
_chemical_compound_source 'Adamello Massif, Northern Italy'
_chemical_formula_sum 'Al0.94 K0.871 Na0.12 O8 Rb0.008 Si3.06'
_chemical_name_mineral Microcline
_space_group_IT_number 2
_space_group_name_Hall '-C 1'
_space_group_name_H-M_alt 'C -1'
_symmetry_space_group_name_H-M 'C -1'
_cell_angle_alpha 90.07
_cell_angle_beta 116.03
_cell_angle_gamma 89.75
_cell_length_a 8.567
_cell_length_b 12.980
_cell_length_c 7.200
_cell_formula_units_Z 4
_cell_volume 719.417
_database_code_amcsd 0020534
_exptl_crystal_density_diffrn 2.556
_cod_data_source_file inputs/fixed/downloads/11/11137.cif
_cod_data_source_block 11137
_cod_original_formula_sum 'K.871 Na.12 Rb.008 (Al.94 Si3.06) O8'
_cod_database_code 9017299

loop_
_space_group_symop_operation_xyz
x,y,z
1/2+x,1/2+y,z
-x,-y,-z
1/2-x,1/2-y,-z

loop_
_atom_site_label
_atom_site_fract_x
_atom_site_fract_y
_atom_site_fract_z
_atom_site_occupancy
K1 0.28447 0.99911 0.13790 0.87100
Na1 0.28447 0.99911 0.13790 0.12000
Rb1 0.28447 0.99911 0.13790 0.00800
Al1 0.00955 0.18492 0.22340 0.44500
Si1 0.00955 0.18492 0.22340 0.55500
Al2 0.00949 0.81582 0.22510 0.33000
Si2 0.00949 0.81582 0.22510 0.67000
Al3 0.70929 0.11813 0.34400 0.08500
Si3 0.70929 0.11813 0.34400 0.91500
Al4 0.70851 0.88251 0.34490 0.08000
Si4 0.70851 0.88251 0.34490 0.92000
O1 0.00040 0.14550 0.99790 1.00000
O2 0.63720 0.00050 0.28530 1.00000
O3 0.82630 0.14650 0.22660 1.00000
O4 0.82760 0.85410 0.22930 1.00000
O5 0.03530 0.31220 0.25820 1.00000
O6 0.03570 0.68930 0.26040 1.00000
O7 0.18240 0.12570 0.40670 1.00000
O8 0.18000 0.87410 0.40700 1.00000

loop_
_cod_related_entry_id
_cod_related_entry_database
_cod_related_entry_code
1 AMCSD 0020534
